data_2230938
loop_
_publ_author_name
'Ru, Zong-Ling'

_publ_section_title
;
 Propane-1,2-diaminium bis(4-methoxybenzoate)
;
_journal_coeditor_code XU5245
_journal_issue 7
_journal_name_full 'Acta Crystallographica Section E'
_journal_page_first o1817
_journal_paper_doi 10.1107/S1600536811023968
_journal_volume 67
_journal_year 2011
_chemical_formula_iupac 'C3 H12 N2 2+, 2C8 H7 O3 -'
_chemical_formula_moiety 'C3 H12 N2 2+, 2(C8 H7 O3 -)'
_chemical_formula_sum 'C19 H26 N2 O6'
_chemical_formula_weight 378.42
_chemical_name_systematic
;
Propane-1,2-diaminium bis(4-methoxybenzoate)
;
_space_group_IT_number 14
_symmetry_cell_setting monoclinic
_symmetry_space_group_name_Hall '-P 2ybc'
_symmetry_space_group_name_H-M 'P 1 21/c 1'
_atom_sites_solution_hydrogens geom
_atom_sites_solution_primary direct
_atom_sites_solution_secondary difmap
_audit_creation_method SHELXL-97
_cell_angle_alpha 90.00
_cell_angle_beta 92.38(3)
_cell_angle_gamma 90.00
_cell_formula_units_Z 4
_cell_length_a 13.847(3)
_cell_length_b 11.296(2)
_cell_length_c 12.893(3)
_cell_measurement_reflns_used 4611
_cell_measurement_temperature 298(2)
_cell_measurement_theta_max 27.48
_cell_measurement_theta_min 3.16
_cell_volume 2014.9(7)
_computing_cell_refinement 'CrystalClear (Rigaku, 2005)'
_computing_data_collection 'CrystalClear (Rigaku, 2005)'
_computing_data_reduction 'CrystalClear (Rigaku, 2005)'
_computing_molecular_graphics 'SHELXTL (Sheldrick, 2008)'
_computing_publication_material 'SHELXTL (Sheldrick, 2008)'
_computing_structure_refinement 'SHELXTL (Sheldrick, 2008)'
_computing_structure_solution 'SHELXTL (Sheldrick, 2008)'
_diffrn_ambient_temperature 298(2)
_diffrn_detector_area_resol_mean 13.6612
_diffrn_measured_fraction_theta_full 0.999
_diffrn_measured_fraction_theta_max 0.999
_diffrn_measurement_device_type 'Rigaku Mercury2'
_diffrn_measurement_method 'CCD profile fitting'
_diffrn_radiation_monochromator graphite
_diffrn_radiation_source 'fine-focus sealed tube'
_diffrn_radiation_type MoK\a
_diffrn_radiation_wavelength 0.71073
_diffrn_reflns_av_R_equivalents 0.1162
_diffrn_reflns_av_sigmaI/netI 0.0956
_diffrn_reflns_limit_h_max 17
_diffrn_reflns_limit_h_min -17
_diffrn_reflns_limit_k_max 14
_diffrn_reflns_limit_k_min -14
_diffrn_reflns_limit_l_max 16
_diffrn_reflns_limit_l_min -16
_diffrn_reflns_number 20478
_diffrn_reflns_theta_full 27.48
_diffrn_reflns_theta_max 27.48
_diffrn_reflns_theta_min 3.16
_exptl_absorpt_coefficient_mu 0.093
_exptl_absorpt_correction_type none
_exptl_crystal_colour colorless
_exptl_crystal_density_diffrn 1.247
_exptl_crystal_density_method 'not measured'
_exptl_crystal_description block
_exptl_crystal_F_000 808
_exptl_crystal_size_max 0.30
_exptl_crystal_size_mid 0.05
_exptl_crystal_size_min 0.05
_refine_diff_density_max 0.163
_refine_diff_density_min -0.255
_refine_ls_extinction_method none
_refine_ls_goodness_of_fit_ref 1.027
_refine_ls_hydrogen_treatment constr
_refine_ls_matrix_type full
_refine_ls_number_parameters 244
_refine_ls_number_reflns 4611
_refine_ls_number_restraints 0
_refine_ls_restrained_S_all 1.027
_refine_ls_R_factor_all 0.1604
_refine_ls_R_factor_gt 0.0727
_refine_ls_shift/su_max 0.000
_refine_ls_shift/su_mean 0.000
_refine_ls_structure_factor_coef Fsqd
_refine_ls_weighting_details 'calc w=1/[\s^2^(Fo^2^)+(0.0691P)^2^+0.2100P] where P=(Fo^2^+2Fc^2^)/3'
_refine_ls_weighting_scheme calc
_refine_ls_wR_factor_gt 0.1549
_refine_ls_wR_factor_ref 0.1941
_reflns_number_gt 2264
_reflns_number_total 4611
_reflns_threshold_expression I>2sigma(I)
_cod_data_source_file xu5245.cif
_cod_data_source_block I
_cod_original_cell_volume 2014.8(7)
_cod_original_sg_symbol_H-M 'P 21/c'
_cod_database_code 2230938
_cod_database_fobs_code 2230938

loop_
_symmetry_equiv_pos_as_xyz
'x, y, z'
'-x, y+1/2, -z+1/2'
'-x, -y, -z'
'x, -y-1/2, z-1/2'

loop_
_atom_site_type_symbol
_atom_site_label
_atom_site_fract_x
_atom_site_fract_y
_atom_site_fract_z
_atom_site_U_iso_or_equiv
_atom_site_adp_type
_atom_site_calc_flag
_atom_site_refinement_flags
_atom_site_occupancy
_atom_site_symmetry_multiplicity
_atom_site_disorder_assembly
_atom_site_disorder_group
O O1 0.58273(13) 0.11367(16) 0.42325(14) 0.0557(5) Uani d . 1 1 . .
O O4 1.40303(14) 0.20038(18) 1.12055(15) 0.0653(6) Uani d . 1 1 . .
O O5 1.37392(14) 0.05243(18) 1.01087(14) 0.0620(6) Uani d . 1 1 . .
N N1 0.50945(15) 0.09975(19) 0.62133(15) 0.0498(6) Uani d . 1 1 . .
H H1A 0.4635 0.1562 0.6181 0.075 Uiso d R 1 1 . .
H H1B 0.5442 0.1111 0.5647 0.075 Uiso d R 1 1 . .
H H1C 0.4780 0.0300 0.6173 0.075 Uiso d R 1 1 . .
C C10 1.28462(19) 0.2302(2) 0.9837(2) 0.0501(7) Uani d . 1 1 . .
O O2 0.67887(14) 0.0757(2) 0.29455(15) 0.0690(6) Uani d . 1 1 . .
N N2 0.46696(16) -0.00178(19) 0.83553(16) 0.0512(6) Uani d . 1 1 . .
H H2A 0.4327 0.0114 0.8922 0.077 Uiso d R 1 1 . .
H H2B 0.5128 -0.0577 0.8457 0.077 Uiso d R 1 1 . .
H H2C 0.4235 -0.0264 0.7863 0.077 Uiso d R 1 1 . .
C C2 0.73928(19) 0.2000(2) 0.4300(2) 0.0467(7) Uani d . 1 1 . .
C C1 0.6619(2) 0.1256(2) 0.3787(2) 0.0477(7) Uani d . 1 1 . .
C C9 1.3588(2) 0.1555(3) 1.0418(2) 0.0535(7) Uani d . 1 1 . .
O O3 0.95714(15) 0.3848(2) 0.59171(17) 0.0752(7) Uani d . 1 1 . .
C C7 0.7231(2) 0.2669(2) 0.5179(2) 0.0520(7) Uani d . 1 1 . .
H H7A 0.6613 0.2694 0.5432 0.062 Uiso calc R 1 1 . .
C C18 0.57151(19) 0.1152(3) 0.7178(2) 0.0536(8) Uani d . 1 1 . .
H H18A 0.6003 0.1942 0.7140 0.064 Uiso calc R 1 1 . .
O O6 1.08060(18) 0.4243(2) 0.81081(19) 0.0930(8) Uani d . 1 1 . .
C C6 0.7958(2) 0.3295(3) 0.5685(2) 0.0584(8) Uani d . 1 1 . .
H H6A 0.7825 0.3749 0.6264 0.070 Uiso calc R 1 1 . .
C C14 1.1855(2) 0.4049(3) 0.9672(3) 0.0634(8) Uani d . 1 1 . .
H H14A 1.1651 0.4766 0.9943 0.076 Uiso calc R 1 1 . .
C C3 0.8322(2) 0.2004(3) 0.3933(2) 0.0578(8) Uani d . 1 1 . .
H H3A 0.8447 0.1583 0.3333 0.069 Uiso calc R 1 1 . .
C C19 0.5112(2) 0.1142(2) 0.8128(2) 0.0538(7) Uani d . 1 1 . .
H H19A 0.5516 0.1382 0.8723 0.065 Uiso calc R 1 1 . .
H H19B 0.4601 0.1725 0.8034 0.065 Uiso calc R 1 1 . .
C C4 0.9066(2) 0.2618(3) 0.4437(2) 0.0621(8) Uani d . 1 1 . .
H H4A 0.9683 0.2608 0.4177 0.074 Uiso calc R 1 1 . .
C C15 1.2534(2) 0.3372(3) 1.0210(2) 0.0556(8) Uani d . 1 1 . .
H H15A 1.2790 0.3645 1.0844 0.067 Uiso calc R 1 1 . .
C C11 1.2458(2) 0.1912(3) 0.8880(2) 0.0610(8) Uani d . 1 1 . .
H H11A 1.2658 0.1192 0.8612 0.073 Uiso calc R 1 1 . .
C C5 0.8888(2) 0.3252(3) 0.5335(2) 0.0578(8) Uani d . 1 1 . .
C C13 1.1480(2) 0.3652(3) 0.8723(3) 0.0643(8) Uani d . 1 1 . .
C C12 1.1784(2) 0.2581(3) 0.8329(2) 0.0695(9) Uani d . 1 1 . .
H H12A 1.1532 0.2313 0.7691 0.083 Uiso calc R 1 1 . .
C C8 1.0557(2) 0.3755(3) 0.5628(3) 0.0838(11) Uani d . 1 1 . .
H H8A 1.0963 0.4209 0.6101 0.126 Uiso calc R 1 1 . .
H H8B 1.0616 0.4054 0.4936 0.126 Uiso calc R 1 1 . .
H H8C 1.0754 0.2940 0.5653 0.126 Uiso calc R 1 1 . .
C C17 0.6536(2) 0.0284(3) 0.7205(3) 0.0834(11) Uani d . 1 1 . .
H H17A 0.6934 0.0407 0.7823 0.125 Uiso calc R 1 1 . .
H H17B 0.6915 0.0397 0.6606 0.125 Uiso calc R 1 1 . .
H H17C 0.6284 -0.0508 0.7203 0.125 Uiso calc R 1 1 . .
C C16 1.0508(3) 0.5392(4) 0.8406(3) 0.1064(14) Uani d . 1 1 . .
H H16A 1.0038 0.5689 0.7902 0.160 Uiso calc R 1 1 . .
H H16B 1.1057 0.5911 0.8443 0.160 Uiso calc R 1 1 . .
H H16C 1.0227 0.5352 0.9073 0.160 Uiso calc R 1 1 . .

loop_
_atom_site_aniso_label
_atom_site_aniso_U_11
_atom_site_aniso_U_22
_atom_site_aniso_U_33
_atom_site_aniso_U_12
_atom_site_aniso_U_13
_atom_site_aniso_U_23
O1 0.0547(12) 0.0615(13) 0.0513(11) -0.0116(10) 0.0062(10) -0.0012(9)
O4 0.0720(14) 0.0648(13) 0.0573(12) -0.0055(11) -0.0173(10) -0.0007(11)
O5 0.0738(14) 0.0605(13) 0.0516(12) 0.0096(11) 0.0034(10) -0.0024(11)
N1 0.0553(14) 0.0550(14) 0.0392(12) -0.0071(11) 0.0029(11) -0.0012(11)
C10 0.0513(17) 0.0542(18) 0.0448(15) -0.0003(14) 0.0028(13) -0.0006(14)
O2 0.0651(14) 0.0942(16) 0.0480(12) -0.0191(11) 0.0073(10) -0.0194(11)
N2 0.0559(14) 0.0587(15) 0.0387(12) -0.0003(12) -0.0003(11) -0.0010(11)
C2 0.0501(17) 0.0468(16) 0.0430(15) -0.0013(13) -0.0011(13) 0.0056(13)
C1 0.0533(18) 0.0490(17) 0.0405(16) -0.0041(14) -0.0017(14) 0.0079(13)
C9 0.0532(18) 0.066(2) 0.0416(16) -0.0069(16) 0.0064(14) 0.0029(15)
O3 0.0579(14) 0.0904(17) 0.0763(15) -0.0086(12) -0.0097(11) -0.0223(13)
C7 0.0525(17) 0.0523(17) 0.0513(16) 0.0005(14) 0.0048(14) 0.0006(14)
C18 0.0538(18) 0.0624(19) 0.0442(16) -0.0064(15) -0.0028(14) 0.0030(14)
O6 0.0970(18) 0.0944(18) 0.0850(17) 0.0279(15) -0.0254(14) 0.0055(14)
C6 0.061(2) 0.0561(18) 0.0574(18) 0.0016(15) -0.0010(16) -0.0108(15)
C14 0.059(2) 0.0568(19) 0.074(2) 0.0010(16) 0.0023(17) -0.0053(17)
C3 0.0562(19) 0.070(2) 0.0472(16) -0.0062(16) 0.0072(14) -0.0060(15)
C19 0.0635(18) 0.0525(18) 0.0447(16) -0.0050(14) -0.0041(14) -0.0028(14)
C4 0.0476(17) 0.081(2) 0.0580(18) -0.0044(16) 0.0071(15) -0.0069(17)
C15 0.0541(18) 0.0596(19) 0.0526(17) -0.0054(15) -0.0050(14) -0.0059(15)
C11 0.0656(19) 0.067(2) 0.0497(17) 0.0071(16) -0.0064(15) -0.0097(16)
C5 0.0551(19) 0.0623(19) 0.0549(18) -0.0030(15) -0.0094(15) -0.0046(15)
C13 0.060(2) 0.064(2) 0.068(2) 0.0044(16) -0.0051(17) 0.0044(18)
C12 0.077(2) 0.077(2) 0.0534(18) 0.0050(18) -0.0186(17) -0.0039(17)
C8 0.056(2) 0.102(3) 0.092(3) -0.0092(19) -0.0091(18) -0.018(2)
C17 0.066(2) 0.109(3) 0.076(2) 0.021(2) 0.0092(18) 0.022(2)
C16 0.105(3) 0.093(3) 0.121(3) 0.047(2) -0.004(3) 0.013(3)

loop_
_atom_type_symbol
_atom_type_description
_atom_type_scat_dispersion_real
_atom_type_scat_dispersion_imag
_atom_type_scat_source
C C 0.0033 0.0016 'International Tables Vol C Tables 4.2.6.8 and 6.1.1.4'
H H 0.0000 0.0000 'International Tables Vol C Tables 4.2.6.8 and 6.1.1.4'
N N 0.0061 0.0033 'International Tables Vol C Tables 4.2.6.8 and 6.1.1.4'
O O 0.0106 0.0060 'International Tables Vol C Tables 4.2.6.8 and 6.1.1.4'

loop_
_geom_angle_atom_site_label_1
_geom_angle_atom_site_label_2
_geom_angle_atom_site_label_3
_geom_angle_site_symmetry_1
_geom_angle_site_symmetry_3
_geom_angle
_geom_angle_publ_flag
C18 N1 H1A . . 109.7 ?
C18 N1 H1B . . 110.5 ?
H1A N1 H1B . . 105.2 ?
C18 N1 H1C . . 114.2 ?
H1A N1 H1C . . 106.1 ?
H1B N1 H1C . . 110.6 ?
C15 C10 C11 . . 118.1(3) ?
C15 C10 C9 . . 122.4(3) ?
C11 C10 C9 . . 119.5(3) ?
C19 N2 H2A . . 104.5 ?
C19 N2 H2B . . 110.8 ?
H2A N2 H2B . . 113.0 ?
C19 N2 H2C . . 113.8 ?
H2A N2 H2C . . 105.3 ?
H2B N2 H2C . . 109.3 ?
C7 C2 C3 . . 117.4(3) ?
C7 C2 C1 . . 122.1(2) ?
C3 C2 C1 . . 120.5(3) ?
O2 C1 O1 . . 122.8(3) ?
O2 C1 C2 . . 118.7(2) ?
O1 C1 C2 . . 118.5(2) ?
O5 C9 O4 . . 123.1(3) ?
O5 C9 C10 . . 118.9(3) ?
O4 C9 C10 . . 118.1(3) ?
C5 O3 C8 . . 117.9(2) ?
C6 C7 C2 . . 122.0(3) ?
C6 C7 H7A . . 119.0 ?
C2 C7 H7A . . 119.0 ?
N1 C18 C17 . . 110.7(2) ?
N1 C18 C19 . . 110.9(2) ?
C17 C18 C19 . . 114.9(2) ?
N1 C18 H18A . . 106.7 ?
C17 C18 H18A . . 106.7 ?
C19 C18 H18A . . 106.7 ?
C13 O6 C16 . . 119.1(3) ?
C7 C6 C5 . . 120.0(3) ?
C7 C6 H6A . . 120.0 ?
C5 C6 H6A . . 120.0 ?
C15 C14 C13 . . 119.3(3) ?
C15 C14 H14A . . 120.4 ?
C13 C14 H14A . . 120.4 ?
C4 C3 C2 . . 121.6(3) ?
C4 C3 H3A . . 119.2 ?
C2 C3 H3A . . 119.2 ?
N2 C19 C18 . . 114.4(2) ?
N2 C19 H19A . . 108.6 ?
C18 C19 H19A . . 108.6 ?
N2 C19 H19B . . 108.6 ?
C18 C19 H19B . . 108.6 ?
H19A C19 H19B . . 107.6 ?
C3 C4 C5 . . 119.6(3) ?
C3 C4 H4A . . 120.2 ?
C5 C4 H4A . . 120.2 ?
C10 C15 C14 . . 121.9(3) ?
C10 C15 H15A . . 119.0 ?
C14 C15 H15A . . 119.0 ?
C12 C11 C10 . . 120.8(3) ?
C12 C11 H11A . . 119.6 ?
C10 C11 H11A . . 119.6 ?
O3 C5 C6 . . 116.0(3) ?
O3 C5 C4 . . 124.7(3) ?
C6 C5 C4 . . 119.3(3) ?
O6 C13 C14 . . 125.1(3) ?
O6 C13 C12 . . 115.0(3) ?
C14 C13 C12 . . 119.9(3) ?
C11 C12 C13 . . 120.0(3) ?
C11 C12 H12A . . 120.0 ?
C13 C12 H12A . . 120.0 ?
O3 C8 H8A . . 109.5 ?
O3 C8 H8B . . 109.5 ?
H8A C8 H8B . . 109.5 ?
O3 C8 H8C . . 109.5 ?
H8A C8 H8C . . 109.5 ?
H8B C8 H8C . . 109.5 ?
C18 C17 H17A . . 109.5 ?
C18 C17 H17B . . 109.5 ?
H17A C17 H17B . . 109.5 ?
C18 C17 H17C . . 109.5 ?
H17A C17 H17C . . 109.5 ?
H17B C17 H17C . . 109.5 ?
O6 C16 H16A . . 109.5 ?
O6 C16 H16B . . 109.5 ?
H16A C16 H16B . . 109.5 ?
O6 C16 H16C . . 109.5 ?
H16A C16 H16C . . 109.5 ?
H16B C16 H16C . . 109.5 ?

loop_
_geom_bond_atom_site_label_1
_geom_bond_atom_site_label_2
_geom_bond_site_symmetry_2
_geom_bond_distance
_geom_bond_publ_flag
O1 C1 . 1.266(3) ?
O4 C9 . 1.269(3) ?
O5 C9 . 1.250(3) ?
N1 C18 . 1.492(3) ?
N1 H1A . 0.9004 ?
N1 H1B . 0.9002 ?
N1 H1C . 0.9004 ?
C10 C15 . 1.377(4) ?
C10 C11 . 1.396(4) ?
C10 C9 . 1.505(4) ?
O2 C1 . 1.253(3) ?
N2 C19 . 1.481(3) ?
N2 H2A . 0.9003 ?
N2 H2B . 0.9006 ?
N2 H2C . 0.9005 ?
C2 C7 . 1.387(4) ?
C2 C3 . 1.390(4) ?
C2 C1 . 1.495(4) ?
O3 C5 . 1.362(3) ?
O3 C8 . 1.434(3) ?
C7 C6 . 1.372(4) ?
C7 H7A . 0.9300 ?
C18 C17 . 1.500(4) ?
C18 C19 . 1.511(4) ?
C18 H18A . 0.9800 ?
O6 C13 . 1.372(4) ?
O6 C16 . 1.420(4) ?
C6 C5 . 1.383(4) ?
C6 H6A . 0.9300 ?
C14 C15 . 1.377(4) ?
C14 C13 . 1.384(4) ?
C14 H14A . 0.9300 ?
C3 C4 . 1.381(4) ?
C3 H3A . 0.9300 ?
C19 H19A . 0.9700 ?
C19 H19B . 0.9700 ?
C4 C5 . 1.393(4) ?
C4 H4A . 0.9300 ?
C15 H15A . 0.9300 ?
C11 C12 . 1.375(4) ?
C11 H11A . 0.9300 ?
C13 C12 . 1.385(4) ?
C12 H12A . 0.9300 ?
C8 H8A . 0.9600 ?
C8 H8B . 0.9600 ?
C8 H8C . 0.9600 ?
C17 H17A . 0.9600 ?
C17 H17B . 0.9600 ?
C17 H17C . 0.9600 ?
C16 H16A . 0.9600 ?
C16 H16B . 0.9600 ?
C16 H16C . 0.9600 ?

loop_
_geom_hbond_atom_site_label_D
_geom_hbond_atom_site_label_H
_geom_hbond_atom_site_label_A
_geom_hbond_site_symmetry_A
_geom_hbond_distance_DH
_geom_hbond_distance_HA
_geom_hbond_distance_DA
_geom_hbond_angle_DHA
N1 H1A O4 4_465 0.90 1.82 2.696(3) 162
N1 H1B O1 . 0.90 1.92 2.791(3) 162
N1 H1C O1 3_656 0.90 1.89 2.777(3) 167
N2 H2A O5 1_455 0.90 1.82 2.718(3) 173
N2 H2B O4 3_757 0.90 2.03 2.917(3) 170
N2 H2C O2 3_656 0.90 1.81 2.703(3) 1670
